data_4078549
loop_
_publ_author_name
'MacDougall, Tiffany J.'
'Ferguson, Michael J.'
'McDonald, Robert'
'Cowie, Martin'

_publ_section_title
;
 Diverse Coordination Modes and Transformations of Allenes at Adjacent
 Iridium/Osmium Centers
;
_journal_issue 12
_journal_name_full Organometallics
_journal_page_first 4516
_journal_paper_doi 10.1021/om300316h
_journal_volume 31
_journal_year 2012
_chemical_formula_moiety 'C56 H48 Ir O3 Os P4, B F4, 0.5(C4 H10 O)'
_chemical_formula_sum 'C58 H53 B F4 Ir O3.5 Os P4'
_chemical_formula_weight 1399.09
_chemical_name_systematic
; 
 ? 
;
_space_group_IT_number 2
_symmetry_cell_setting triclinic
_symmetry_space_group_name_Hall '-P 1'
_symmetry_space_group_name_H-M 'P -1'
_atom_sites_solution_hydrogens geom
_atom_sites_solution_primary direct
_atom_sites_solution_secondary difmap
_audit_creation_method SHELXL-97
_cell_angle_alpha 79.0395(5)
_cell_angle_beta 78.3979(4)
_cell_angle_gamma 68.9294(4)
_cell_formula_units_Z 2
_cell_length_a 12.7514(5)
_cell_length_b 13.2551(5)
_cell_length_c 17.0522(7)
_cell_measurement_reflns_used 9849
_cell_measurement_temperature 173(2)
_cell_measurement_theta_max 26.00
_cell_measurement_theta_min 2.19
_cell_volume 2612.54(18)
_computing_cell_refinement 'Bruker SAINT'
_computing_data_collection 'Bruker APEX2'
_computing_data_reduction 'Bruker SAINT'
_computing_molecular_graphics 'Bruker SHELXTL'
_computing_publication_material 'Bruker SHELXTL'
_computing_structure_refinement 'SHELXL-97 (Sheldrick, 2008)'
_computing_structure_solution 'SHELXS-97 (Sheldrick, 2008)'
_diffrn_ambient_temperature 173(2)
_diffrn_measured_fraction_theta_full 0.997
_diffrn_measured_fraction_theta_max 0.985
_diffrn_measurement_device_type 'Bruker APEX-II CCD'
_diffrn_measurement_method '\w scans'
_diffrn_radiation_monochromator graphite
_diffrn_radiation_source 'fine-focus sealed tube'
_diffrn_radiation_type MoK\a
_diffrn_radiation_wavelength 0.71073
_diffrn_reflns_av_R_equivalents 0.0336
_diffrn_reflns_av_sigmaI/netI 0.0503
_diffrn_reflns_limit_h_max 16
_diffrn_reflns_limit_h_min -16
_diffrn_reflns_limit_k_max 17
_diffrn_reflns_limit_k_min -17
_diffrn_reflns_limit_l_max 22
_diffrn_reflns_limit_l_min -22
_diffrn_reflns_number 23300
_diffrn_reflns_theta_full 26.40
_diffrn_reflns_theta_max 27.58
_diffrn_reflns_theta_min 1.23
_exptl_absorpt_coefficient_mu 5.157
_exptl_absorpt_correction_T_max 0.7173
_exptl_absorpt_correction_T_min 0.3966
_exptl_absorpt_correction_type numerical
_exptl_absorpt_process_details 'SADABS (Sheldrick, 2008)'
_exptl_crystal_colour yellow
_exptl_crystal_density_diffrn 1.779
_exptl_crystal_density_method 'not measured'
_exptl_crystal_description plate
_exptl_crystal_F_000 1366
_exptl_crystal_size_max 0.22
_exptl_crystal_size_mid 0.13
_exptl_crystal_size_min 0.07
_refine_diff_density_max 0.800
_refine_diff_density_min -0.996
_refine_diff_density_rms 0.130
_refine_ls_extinction_method none
_refine_ls_goodness_of_fit_ref 1.007
_refine_ls_hydrogen_treatment constr
_refine_ls_matrix_type full
_refine_ls_number_parameters 651
_refine_ls_number_reflns 11938
_refine_ls_number_restraints 0
_refine_ls_restrained_S_all 1.007
_refine_ls_R_factor_all 0.0434
_refine_ls_R_factor_gt 0.0289
_refine_ls_shift/su_max 0.002
_refine_ls_shift/su_mean 0.000
_refine_ls_structure_factor_coef Fsqd
_refine_ls_weighting_details 'calc w=1/[\s^2^(Fo^2^)+(0.0189P)^2^+2.7555P] where P=(Fo^2^+2Fc^2^)/3'
_refine_ls_weighting_scheme calc
_refine_ls_wR_factor_gt 0.0539
_refine_ls_wR_factor_ref 0.0619
_reflns_number_gt 9358
_reflns_number_total 11938
_reflns_threshold_expression I>2\s(I)
_cod_data_source_file om300316h_si_003.cif
_cod_data_source_block 7
_cod_depositor_comments
;
The following automatic conversions were performed:

'_symmetry_cell_setting' value 'Triclinic' changed to 'triclinic'
according to /home/saulius/struct/CIF-dictionaries/cif_core.dic
dictionary named 'cif_core.dic' version 2.4.1 from 2010-06-29.

Automatic conversion script
Id: cif_fix_values 1891 2012-01-12 08:04:46Z andrius 
;
_cod_original_formula_sum 'C58 H53 B F4 Ir O3.50 Os P4'
_cod_database_code 4078549

loop_
_symmetry_equiv_pos_as_xyz
'x, y, z'
'-x, -y, -z'

loop_
_atom_site_label
_atom_site_type_symbol
_atom_site_fract_x
_atom_site_fract_y
_atom_site_fract_z
_atom_site_U_iso_or_equiv
_atom_site_adp_type
_atom_site_occupancy
_atom_site_symmetry_multiplicity
_atom_site_calc_flag
_atom_site_refinement_flags
_atom_site_disorder_assembly
_atom_site_disorder_group
Ir Ir 0.135493(13) 0.172713(13) 0.282483(9) 0.01936(5) Uani 1 1 d . . .
Os Os 0.364653(13) 0.076121(13) 0.311367(9) 0.01927(5) Uani 1 1 d . . .
P1 P 0.19318(9) 0.30061(9) 0.18714(6) 0.0194(2) Uani 1 1 d . . .
P2 P 0.38357(9) 0.25293(9) 0.28590(6) 0.0205(2) Uani 1 1 d . . .
P3 P 0.14204(9) 0.02433(9) 0.22445(6) 0.0205(2) Uani 1 1 d . . .
P4 P 0.35169(9) -0.09849(9) 0.31263(6) 0.0207(2) Uani 1 1 d . . .
O1 O -0.1141(3) 0.2984(3) 0.2738(2) 0.0409(9) Uani 1 1 d . . .
O2 O 0.5232(3) 0.0342(3) 0.15149(18) 0.0336(8) Uani 1 1 d . . .
O3 O 0.5540(3) -0.0148(3) 0.41445(19) 0.0356(8) Uani 1 1 d . . .
C1 C -0.0213(4) 0.2486(4) 0.2784(3) 0.0259(10) Uani 1 1 d . . .
C2 C 0.4635(4) 0.0499(3) 0.2110(3) 0.0240(9) Uani 1 1 d . . .
C3 C 0.4816(4) 0.0200(3) 0.3751(3) 0.0252(10) Uani 1 1 d . . .
C4 C 0.1474(4) 0.2447(3) 0.3871(2) 0.0232(9) Uani 1 1 d . . .
H4A H 0.1921 0.2946 0.3761 0.028 Uiso 1 1 calc R . .
H4B H 0.0780 0.2670 0.4271 0.028 Uiso 1 1 calc R . .
C5 C 0.2096(4) 0.1305(3) 0.3897(2) 0.0238(9) Uani 1 1 d . . .
C6 C 0.1275(4) 0.0762(3) 0.4037(2) 0.0249(10) Uani 1 1 d . . .
H6A H 0.0587 0.1039 0.4430 0.030 Uiso 1 1 calc R . .
H6B H 0.1569 -0.0042 0.4059 0.030 Uiso 1 1 calc R . .
C7 C 0.2725(3) 0.3589(3) 0.2332(2) 0.0229(9) Uani 1 1 d . . .
H7A H 0.2192 0.4073 0.2721 0.028 Uiso 1 1 calc R . .
H7B H 0.3080 0.4037 0.1907 0.028 Uiso 1 1 calc R . .
C8 C 0.2748(3) -0.0912(3) 0.2310(2) 0.0229(9) Uani 1 1 d . . .
H8A H 0.2572 -0.1595 0.2376 0.028 Uiso 1 1 calc R . .
H8B H 0.3257 -0.0878 0.1792 0.028 Uiso 1 1 calc R . .
C11 C 0.2815(3) 0.2699(3) 0.0907(2) 0.0206(9) Uani 1 1 d . . .
C12 C 0.3154(3) 0.1688(4) 0.0664(3) 0.0257(10) Uani 1 1 d . . .
H12 H 0.2938 0.1121 0.1009 0.031 Uiso 1 1 calc R . .
C13 C 0.3808(4) 0.1484(4) -0.0082(3) 0.0321(11) Uani 1 1 d . . .
H13 H 0.4019 0.0785 -0.0250 0.038 Uiso 1 1 calc R . .
C14 C 0.4152(4) 0.2285(4) -0.0576(3) 0.0331(11) Uani 1 1 d . . .
H14 H 0.4619 0.2138 -0.1078 0.040 Uiso 1 1 calc R . .
C15 C 0.3817(4) 0.3311(4) -0.0340(3) 0.0333(11) Uani 1 1 d . . .
H15 H 0.4058 0.3866 -0.0680 0.040 Uiso 1 1 calc R . .
C16 C 0.3137(4) 0.3529(4) 0.0385(2) 0.0260(10) Uani 1 1 d . . .
H16 H 0.2884 0.4243 0.0534 0.031 Uiso 1 1 calc R . .
C21 C 0.0767(3) 0.4216(3) 0.1534(2) 0.0207(9) Uani 1 1 d . . .
C22 C 0.0004(4) 0.4045(4) 0.1141(3) 0.0290(10) Uani 1 1 d . . .
H22 H 0.0082 0.3326 0.1073 0.035 Uiso 1 1 calc R . .
C23 C -0.0870(4) 0.4923(4) 0.0849(3) 0.0321(11) Uani 1 1 d . . .
H23 H -0.1403 0.4801 0.0595 0.039 Uiso 1 1 calc R . .
C24 C -0.0972(4) 0.5973(4) 0.0923(3) 0.0336(11) Uani 1 1 d . . .
H24 H -0.1570 0.6573 0.0718 0.040 Uiso 1 1 calc R . .
C25 C -0.0207(4) 0.6142(4) 0.1295(3) 0.0325(11) Uani 1 1 d . . .
H25 H -0.0268 0.6865 0.1341 0.039 Uiso 1 1 calc R . .
C26 C 0.0662(4) 0.5266(3) 0.1608(3) 0.0266(10) Uani 1 1 d . . .
H26 H 0.1183 0.5393 0.1873 0.032 Uiso 1 1 calc R . .
C31 C 0.3859(3) 0.3158(4) 0.3720(2) 0.0239(9) Uani 1 1 d . . .
C32 C 0.3776(4) 0.2629(4) 0.4497(3) 0.0301(11) Uani 1 1 d . . .
H32 H 0.3697 0.1929 0.4592 0.036 Uiso 1 1 calc R . .
C33 C 0.3809(4) 0.3118(4) 0.5142(3) 0.0386(12) Uani 1 1 d . . .
H33 H 0.3754 0.2749 0.5676 0.046 Uiso 1 1 calc R . .
C34 C 0.3922(4) 0.4133(4) 0.5007(3) 0.0377(12) Uani 1 1 d . . .
H34 H 0.3943 0.4468 0.5447 0.045 Uiso 1 1 calc R . .
C35 C 0.4004(4) 0.4663(4) 0.4233(3) 0.0376(12) Uani 1 1 d . . .
H35 H 0.4087 0.5362 0.4141 0.045 Uiso 1 1 calc R . .
C36 C 0.3967(4) 0.4192(4) 0.3591(3) 0.0315(11) Uani 1 1 d . . .
H36 H 0.4015 0.4570 0.3060 0.038 Uiso 1 1 calc R . .
C41 C 0.5172(3) 0.2550(3) 0.2229(3) 0.0232(9) Uani 1 1 d . . .
C42 C 0.5235(4) 0.3195(4) 0.1493(3) 0.0388(12) Uani 1 1 d . . .
H42 H 0.4555 0.3661 0.1294 0.047 Uiso 1 1 calc R . .
C43 C 0.6272(4) 0.3174(5) 0.1042(3) 0.0515(16) Uani 1 1 d . . .
H43 H 0.6299 0.3614 0.0534 0.062 Uiso 1 1 calc R . .
C44 C 0.7252(4) 0.2523(5) 0.1326(3) 0.0482(14) Uani 1 1 d . . .
H44 H 0.7965 0.2522 0.1023 0.058 Uiso 1 1 calc R . .
C45 C 0.7210(4) 0.1868(5) 0.2051(3) 0.0481(14) Uani 1 1 d . . .
H45 H 0.7896 0.1405 0.2244 0.058 Uiso 1 1 calc R . .
C46 C 0.6187(4) 0.1876(4) 0.2500(3) 0.0371(12) Uani 1 1 d . . .
H46 H 0.6171 0.1417 0.3000 0.045 Uiso 1 1 calc R . .
C51 C 0.1266(3) 0.0383(3) 0.1183(2) 0.0220(9) Uani 1 1 d . . .
C52 C 0.2023(4) -0.0280(4) 0.0628(3) 0.0279(10) Uani 1 1 d . . .
H52 H 0.2650 -0.0874 0.0803 0.034 Uiso 1 1 calc R . .
C53 C 0.1873(4) -0.0085(4) -0.0176(3) 0.0342(11) Uani 1 1 d . . .
H53 H 0.2401 -0.0537 -0.0550 0.041 Uiso 1 1 calc R . .
C54 C 0.0957(4) 0.0766(4) -0.0431(3) 0.0366(12) Uani 1 1 d . . .
H54 H 0.0864 0.0912 -0.0985 0.044 Uiso 1 1 calc R . .
C55 C 0.0174(4) 0.1406(4) 0.0115(3) 0.0362(12) Uani 1 1 d . . .
H55 H -0.0473 0.1976 -0.0057 0.043 Uiso 1 1 calc R . .
C56 C 0.0336(4) 0.1216(4) 0.0913(3) 0.0270(10) Uani 1 1 d . . .
H56 H -0.0202 0.1665 0.1285 0.032 Uiso 1 1 calc R . .
C61 C 0.0311(3) -0.0353(4) 0.2722(3) 0.0249(10) Uani 1 1 d . . .
C62 C 0.0279(4) -0.1252(4) 0.2434(3) 0.0322(11) Uani 1 1 d . . .
H62 H 0.0812 -0.1529 0.1984 0.039 Uiso 1 1 calc R . .
C63 C -0.0509(5) -0.1746(4) 0.2787(3) 0.0447(13) Uani 1 1 d . . .
H63 H -0.0497 -0.2381 0.2598 0.054 Uiso 1 1 calc R . .
C64 C -0.1324(5) -0.1318(4) 0.3420(3) 0.0441(13) Uani 1 1 d . . .
H64 H -0.1883 -0.1648 0.3653 0.053 Uiso 1 1 calc R . .
C65 C -0.1327(4) -0.0424(4) 0.3710(3) 0.0377(12) Uani 1 1 d . . .
H65 H -0.1885 -0.0132 0.4144 0.045 Uiso 1 1 calc R . .
C66 C -0.0504(4) 0.0058(4) 0.3364(3) 0.0294(10) Uani 1 1 d . . .
H66 H -0.0500 0.0674 0.3569 0.035 Uiso 1 1 calc R . .
C71 C 0.2941(4) -0.1715(3) 0.4028(3) 0.0250(10) Uani 1 1 d . . .
C72 C 0.2214(4) -0.2275(4) 0.4007(3) 0.0351(11) Uani 1 1 d . . .
H72 H 0.1953 -0.2241 0.3516 0.042 Uiso 1 1 calc R . .
C73 C 0.1867(5) -0.2885(4) 0.4701(3) 0.0475(14) Uani 1 1 d . . .
H73 H 0.1351 -0.3248 0.4690 0.057 Uiso 1 1 calc R . .
C74 C 0.2273(5) -0.2958(5) 0.5401(3) 0.0547(16) Uani 1 1 d . . .
H74 H 0.2063 -0.3400 0.5870 0.066 Uiso 1 1 calc R . .
C75 C 0.2981(5) -0.2401(4) 0.5435(3) 0.0489(15) Uani 1 1 d . . .
H75 H 0.3245 -0.2444 0.5927 0.059 Uiso 1 1 calc R . .
C76 C 0.3311(4) -0.1774(4) 0.4746(3) 0.0363(12) Uani 1 1 d . . .
H76 H 0.3796 -0.1383 0.4771 0.044 Uiso 1 1 calc R . .
C81 C 0.4860(3) -0.2082(3) 0.2857(2) 0.0222(9) Uani 1 1 d . . .
C82 C 0.4807(4) -0.3095(3) 0.2784(3) 0.0278(10) Uani 1 1 d . . .
H82 H 0.4090 -0.3194 0.2857 0.033 Uiso 1 1 calc R . .
C83 C 0.5791(4) -0.3953(4) 0.2606(3) 0.0324(11) Uani 1 1 d . . .
H83 H 0.5743 -0.4635 0.2552 0.039 Uiso 1 1 calc R . .
C84 C 0.6840(4) -0.3830(4) 0.2506(3) 0.0325(11) Uani 1 1 d . . .
H84 H 0.7515 -0.4426 0.2396 0.039 Uiso 1 1 calc R . .
C85 C 0.6894(4) -0.2832(4) 0.2567(3) 0.0340(11) Uani 1 1 d . . .
H85 H 0.7614 -0.2737 0.2486 0.041 Uiso 1 1 calc R . .
C86 C 0.5920(3) -0.1963(4) 0.2746(2) 0.0240(9) Uani 1 1 d . . .
H86 H 0.5978 -0.1283 0.2793 0.029 Uiso 1 1 calc R . .
F1 F 0.1904(3) 0.7145(3) 0.1028(2) 0.0625(9) Uani 1 1 d . . .
F2 F 0.3575(2) 0.7164(2) 0.12244(19) 0.0480(8) Uani 1 1 d . . .
F3 F 0.2562(3) 0.6320(3) 0.21908(18) 0.0604(9) Uani 1 1 d . . .
F4 F 0.3387(3) 0.5604(2) 0.1031(2) 0.0641(10) Uani 1 1 d . . .
B B 0.2882(5) 0.6544(5) 0.1367(4) 0.0349(13) Uani 1 1 d . . .
O1S O 0.0218(9) 0.5474(9) 0.4993(7) 0.098(3) Uiso 0.50 1 d P A -1
C1S C 0.0252(16) 0.5454(16) 0.4114(12) 0.109(6) Uiso 0.50 1 d P A -1
H1SA H 0.0953 0.4859 0.3944 0.131 Uiso 0.50 1 calc PR A -1
H1SB H 0.0351 0.6143 0.3826 0.131 Uiso 0.50 1 calc PR A -1
C2S C -0.0766(15) 0.5306(16) 0.3767(11) 0.063(5) Uiso 0.50 1 d P A -1
H2SA H -0.0599 0.5354 0.3177 0.075 Uiso 0.50 1 calc PR A -1
H2SB H -0.1479 0.5882 0.3921 0.075 Uiso 0.50 1 calc PR A -1
H2SC H -0.0838 0.4593 0.3992 0.075 Uiso 0.50 1 calc PR A -1
C3S C 0.0547(15) 0.4607(13) 0.5439(10) 0.084(5) Uiso 0.50 1 d P A -1
H3SA H 0.1353 0.4240 0.5230 0.101 Uiso 0.50 1 calc PR A -1
H3SB H 0.0120 0.4147 0.5365 0.101 Uiso 0.50 1 calc PR A -1
C4S C 0.049(2) 0.458(2) 0.6177(15) 0.101(8) Uiso 0.50 1 d P A -1
H4SA H 0.0783 0.3826 0.6425 0.122 Uiso 0.50 1 calc PR A -1
H4SB H -0.0306 0.4911 0.6412 0.122 Uiso 0.50 1 calc PR A -1
H4SC H 0.0940 0.4995 0.6277 0.122 Uiso 0.50 1 calc PR A -1

loop_
_atom_site_aniso_label
_atom_site_aniso_U_11
_atom_site_aniso_U_22
_atom_site_aniso_U_33
_atom_site_aniso_U_23
_atom_site_aniso_U_13
_atom_site_aniso_U_12
Ir 0.01806(9) 0.02021(9) 0.01679(9) -0.00267(7) -0.00085(6) -0.00356(7)
Os 0.01879(9) 0.02031(9) 0.01633(9) -0.00282(7) -0.00252(6) -0.00350(7)
P1 0.0186(5) 0.0201(6) 0.0170(5) -0.0022(4) -0.0018(4) -0.0040(4)
P2 0.0211(5) 0.0217(6) 0.0174(5) -0.0024(4) -0.0032(4) -0.0051(5)
P3 0.0191(5) 0.0216(6) 0.0188(5) -0.0026(4) -0.0025(4) -0.0044(5)
P4 0.0192(5) 0.0212(6) 0.0188(5) -0.0020(4) -0.0031(4) -0.0034(5)
O1 0.0227(18) 0.051(2) 0.039(2) 0.0014(17) -0.0039(15) -0.0051(17)
O2 0.0326(18) 0.0384(19) 0.0242(17) -0.0080(15) 0.0048(14) -0.0080(15)
O3 0.0323(18) 0.039(2) 0.0328(19) -0.0019(15) -0.0142(15) -0.0054(16)
C1 0.021(2) 0.031(3) 0.023(2) -0.0043(19) 0.0011(18) -0.007(2)
C2 0.024(2) 0.019(2) 0.027(2) -0.0002(18) -0.0077(19) -0.0038(18)
C3 0.027(2) 0.024(2) 0.022(2) -0.0058(19) -0.0012(19) -0.0060(19)
C4 0.025(2) 0.029(2) 0.015(2) -0.0057(18) 0.0030(17) -0.0108(19)
C5 0.028(2) 0.026(2) 0.014(2) -0.0014(17) -0.0032(17) -0.0055(19)
C6 0.027(2) 0.023(2) 0.015(2) 0.0011(17) -0.0018(18) 0.0005(19)
C7 0.024(2) 0.022(2) 0.017(2) -0.0035(17) -0.0019(17) -0.0014(18)
C8 0.023(2) 0.024(2) 0.019(2) -0.0024(18) -0.0030(17) -0.0056(19)
C11 0.019(2) 0.022(2) 0.019(2) -0.0023(17) -0.0037(17) -0.0034(17)
C12 0.023(2) 0.026(2) 0.025(2) -0.0019(19) -0.0028(18) -0.0060(19)
C13 0.033(3) 0.032(3) 0.027(2) -0.011(2) -0.001(2) -0.004(2)
C14 0.027(2) 0.048(3) 0.021(2) -0.006(2) 0.0014(19) -0.010(2)
C15 0.037(3) 0.038(3) 0.025(2) -0.002(2) 0.001(2) -0.017(2)
C16 0.029(2) 0.028(2) 0.022(2) -0.0037(19) -0.0047(19) -0.009(2)
C21 0.017(2) 0.024(2) 0.017(2) -0.0013(17) 0.0020(16) -0.0042(18)
C22 0.033(3) 0.028(3) 0.026(2) 0.0010(19) -0.006(2) -0.011(2)
C23 0.024(2) 0.041(3) 0.027(3) 0.000(2) -0.009(2) -0.006(2)
C24 0.028(2) 0.033(3) 0.028(3) 0.001(2) -0.005(2) 0.001(2)
C25 0.033(3) 0.025(2) 0.031(3) -0.003(2) 0.001(2) -0.003(2)
C26 0.024(2) 0.023(2) 0.031(2) -0.0033(19) -0.0016(19) -0.0067(19)
C31 0.021(2) 0.027(2) 0.021(2) -0.0067(18) -0.0039(17) -0.0028(19)
C32 0.039(3) 0.026(2) 0.024(2) -0.0035(19) -0.006(2) -0.008(2)
C33 0.045(3) 0.044(3) 0.022(2) -0.005(2) -0.009(2) -0.006(3)
C34 0.043(3) 0.042(3) 0.031(3) -0.015(2) -0.007(2) -0.010(2)
C35 0.050(3) 0.030(3) 0.040(3) -0.009(2) -0.011(2) -0.016(2)
C36 0.040(3) 0.033(3) 0.025(2) -0.002(2) -0.009(2) -0.015(2)
C41 0.022(2) 0.026(2) 0.024(2) -0.0074(19) -0.0026(18) -0.0087(19)
C42 0.024(2) 0.050(3) 0.033(3) 0.007(2) -0.006(2) -0.006(2)
C43 0.030(3) 0.073(4) 0.035(3) 0.015(3) 0.002(2) -0.012(3)
C44 0.023(3) 0.063(4) 0.050(3) 0.004(3) 0.000(2) -0.014(3)
C45 0.024(3) 0.052(4) 0.059(4) 0.010(3) -0.011(3) -0.007(3)
C46 0.030(3) 0.044(3) 0.036(3) 0.008(2) -0.011(2) -0.014(2)
C51 0.024(2) 0.023(2) 0.021(2) -0.0021(18) -0.0049(18) -0.0089(18)
C52 0.033(3) 0.028(2) 0.024(2) -0.0024(19) -0.008(2) -0.010(2)
C53 0.042(3) 0.038(3) 0.026(3) -0.009(2) -0.004(2) -0.015(2)
C54 0.052(3) 0.043(3) 0.021(2) 0.001(2) -0.012(2) -0.023(3)
C55 0.038(3) 0.036(3) 0.032(3) 0.004(2) -0.016(2) -0.007(2)
C56 0.024(2) 0.029(3) 0.027(2) -0.004(2) -0.0065(19) -0.006(2)
C61 0.022(2) 0.026(2) 0.025(2) 0.0018(19) -0.0049(18) -0.0076(19)
C62 0.033(3) 0.037(3) 0.028(3) -0.006(2) 0.000(2) -0.015(2)
C63 0.053(3) 0.045(3) 0.048(3) -0.010(3) -0.002(3) -0.031(3)
C64 0.046(3) 0.052(3) 0.046(3) -0.005(3) 0.001(3) -0.033(3)
C65 0.029(3) 0.048(3) 0.034(3) -0.005(2) 0.005(2) -0.017(2)
C66 0.026(2) 0.030(3) 0.032(3) -0.004(2) -0.003(2) -0.010(2)
C71 0.024(2) 0.018(2) 0.025(2) -0.0034(18) 0.0016(18) 0.0004(18)
C72 0.035(3) 0.031(3) 0.036(3) 0.000(2) 0.001(2) -0.012(2)
C73 0.045(3) 0.037(3) 0.053(4) 0.001(3) 0.012(3) -0.019(3)
C74 0.072(4) 0.040(3) 0.037(3) 0.000(3) 0.020(3) -0.018(3)
C75 0.072(4) 0.041(3) 0.019(3) -0.002(2) -0.001(3) -0.006(3)
C76 0.043(3) 0.037(3) 0.025(3) -0.003(2) -0.001(2) -0.010(2)
C81 0.025(2) 0.021(2) 0.015(2) 0.0000(17) -0.0049(17) -0.0016(18)
C82 0.030(2) 0.024(2) 0.025(2) -0.0013(19) 0.0017(19) -0.008(2)
C83 0.036(3) 0.020(2) 0.033(3) 0.000(2) -0.002(2) -0.002(2)
C84 0.030(3) 0.025(3) 0.031(3) -0.007(2) 0.000(2) 0.004(2)
C85 0.023(2) 0.044(3) 0.030(3) -0.008(2) -0.002(2) -0.005(2)
C86 0.025(2) 0.026(2) 0.020(2) -0.0054(18) -0.0054(18) -0.0060(19)
F1 0.055(2) 0.065(2) 0.072(2) 0.0055(19) -0.0267(18) -0.0222(18)
F2 0.0464(18) 0.0384(17) 0.063(2) -0.0135(15) -0.0024(15) -0.0187(15)
F3 0.068(2) 0.073(2) 0.0393(19) -0.0024(17) -0.0044(16) -0.0277(19)
F4 0.081(3) 0.0361(18) 0.071(2) -0.0170(17) 0.0049(19) -0.0189(18)
B 0.036(3) 0.028(3) 0.037(3) -0.006(3) -0.003(3) -0.007(3)

loop_
_atom_type_symbol
_atom_type_description
_atom_type_scat_dispersion_real
_atom_type_scat_dispersion_imag
_atom_type_scat_source
C C 0.0033 0.0016 'International Tables Vol C Tables 4.2.6.8 and 6.1.1.4'
H H 0.0000 0.0000 'International Tables Vol C Tables 4.2.6.8 and 6.1.1.4'
B B 0.0013 0.0007 'International Tables Vol C Tables 4.2.6.8 and 6.1.1.4'
O O 0.0106 0.0060 'International Tables Vol C Tables 4.2.6.8 and 6.1.1.4'
F F 0.0171 0.0103 'International Tables Vol C Tables 4.2.6.8 and 6.1.1.4'
P P 0.1023 0.0942 'International Tables Vol C Tables 4.2.6.8 and 6.1.1.4'
Os Os -1.2165 7.6030 'International Tables Vol C Tables 4.2.6.8 and 6.1.1.4'
Ir Ir -1.4442 7.9887 'International Tables Vol C Tables 4.2.6.8 and 6.1.1.4'

loop_
_geom_angle_atom_site_label_1
_geom_angle_atom_site_label_2
_geom_angle_atom_site_label_3
_geom_angle
C1 Ir C5 123.71(17)
C1 Ir C6 100.43(17)
C5 Ir C6 38.44(15)
C1 Ir C4 96.65(17)
C5 Ir C4 38.36(15)
C6 Ir C4 62.15(16)
C1 Ir P1 93.83(14)
C5 Ir P1 114.92(12)
C6 Ir P1 152.98(12)
C4 Ir P1 93.66(11)
C1 Ir P3 95.16(14)
C5 Ir P3 114.53(12)
C6 Ir P3 89.78(11)
C4 Ir P3 151.07(11)
P1 Ir P3 111.80(4)
C1 Ir Os 170.59(13)
C5 Ir Os 47.94(11)
C6 Ir Os 74.89(11)
C4 Ir Os 73.96(11)
P1 Ir Os 87.46(3)
P3 Ir Os 93.00(3)
C3 Os C2 95.02(18)
C3 Os C5 107.44(17)
C2 Os C5 157.52(16)
C3 Os P4 92.71(13)
C2 Os P4 85.63(13)
C5 Os P4 93.94(12)
C3 Os P2 92.49(14)
C2 Os P2 85.81(13)
C5 Os P2 92.26(12)
P4 Os P2 170.34(4)
C3 Os Ir 155.23(13)
C2 Os Ir 109.74(12)
C5 Os Ir 47.80(11)
P4 Os Ir 89.24(3)
P2 Os Ir 89.45(3)
C11 P1 C7 103.21(19)
C11 P1 C21 100.43(18)
C7 P1 C21 102.70(19)
C11 P1 Ir 124.05(14)
C7 P1 Ir 109.13(14)
C21 P1 Ir 114.83(13)
C41 P2 C31 101.37(19)
C41 P2 C7 104.8(2)
C31 P2 C7 103.27(19)
C41 P2 Os 112.84(14)
C31 P2 Os 118.28(15)
C7 P2 Os 114.59(14)
C51 P3 C8 101.84(19)
C51 P3 C61 100.19(19)
C8 P3 C61 103.8(2)
C51 P3 Ir 121.17(14)
C8 P3 Ir 113.54(14)
C61 P3 Ir 114.03(14)
C71 P4 C8 107.6(2)
C71 P4 C81 98.76(18)
C8 P4 C81 100.59(18)
C71 P4 Os 122.50(14)
C8 P4 Os 108.46(14)
C81 P4 Os 116.46(15)
O1 C1 Ir 176.6(4)
O2 C2 Os 179.3(4)
O3 C3 Os 179.9(5)
C5 C4 Ir 66.5(2)
C6 C5 C4 106.7(4)
C6 C5 Ir 74.7(2)
C4 C5 Ir 75.2(2)
C6 C5 Os 121.5(3)
C4 C5 Os 119.6(3)
Ir C5 Os 84.26(14)
C5 C6 Ir 66.9(2)
P1 C7 P2 112.1(2)
P4 C8 P3 115.7(2)
C12 C11 C16 118.7(4)
C12 C11 P1 122.0(3)
C16 C11 P1 119.3(3)
C11 C12 C13 120.7(4)
C14 C13 C12 120.2(4)
C13 C14 C15 119.7(4)
C16 C15 C14 120.3(4)
C15 C16 C11 120.2(4)
C26 C21 C22 119.3(4)
C26 C21 P1 123.6(3)
C22 C21 P1 117.0(3)
C23 C22 C21 120.0(4)
C24 C23 C22 120.6(4)
C25 C24 C23 119.4(4)
C24 C25 C26 120.7(5)
C21 C26 C25 120.0(4)
C32 C31 C36 119.0(4)
C32 C31 P2 121.3(3)
C36 C31 P2 119.7(3)
C31 C32 C33 120.3(5)
C34 C33 C32 120.1(5)
C35 C34 C33 119.7(4)
C34 C35 C36 120.8(5)
C35 C36 C31 120.0(4)
C42 C41 C46 117.8(4)
C42 C41 P2 123.7(3)
C46 C41 P2 118.5(3)
C43 C42 C41 121.1(4)
C44 C43 C42 120.1(5)
C43 C44 C45 119.8(5)
C46 C45 C44 120.6(5)
C45 C46 C41 120.6(5)
C56 C51 C52 118.0(4)
C56 C51 P3 117.5(3)
C52 C51 P3 124.5(3)
C53 C52 C51 120.8(4)
C54 C53 C52 119.9(4)
C53 C54 C55 120.2(4)
C56 C55 C54 119.7(4)
C55 C56 C51 121.4(4)
C62 C61 C66 118.2(4)
C62 C61 P3 119.0(3)
C66 C61 P3 122.8(3)
C63 C62 C61 121.1(4)
C62 C63 C64 119.9(5)
C65 C64 C63 120.4(5)
C64 C65 C66 119.5(5)
C61 C66 C65 120.9(4)
C76 C71 C72 119.0(4)
C76 C71 P4 118.1(4)
C72 C71 P4 122.8(3)
C71 C72 C73 120.4(5)
C74 C73 C72 119.6(5)
C73 C74 C75 120.8(5)
C74 C75 C76 119.7(5)
C71 C76 C75 120.5(5)
C86 C81 C82 118.4(4)
C86 C81 P4 123.4(3)
C82 C81 P4 118.1(3)
C83 C82 C81 120.4(4)
C84 C83 C82 120.7(4)
C85 C84 C83 119.0(4)
C84 C85 C86 121.3(4)
C85 C86 C81 120.2(4)
F4 B F2 111.7(5)
F4 B F3 110.4(5)
F2 B F3 110.3(4)
F4 B F1 108.6(5)
F2 B F1 108.1(4)
F3 B F1 107.6(4)
C3S O1S C1S 119.5(14)
O1S C1S C2S 122.3(14)
O1S C3S C4S 121.6(19)

loop_
_geom_bond_atom_site_label_1
_geom_bond_atom_site_label_2
_geom_bond_distance
Ir C1 1.897(4)
Ir C5 2.115(4)
Ir C6 2.218(4)
Ir C4 2.230(4)
Ir P1 2.3293(11)
Ir P3 2.3331(11)
Ir Os 2.8407(2)
Os C3 1.873(4)
Os C2 1.919(4)
Os C5 2.120(4)
Os P4 2.3747(11)
Os P2 2.3910(11)
P1 C11 1.821(4)
P1 C7 1.830(4)
P1 C21 1.841(4)
P2 C41 1.829(4)
P2 C31 1.830(4)
P2 C7 1.841(4)
P3 C51 1.827(4)
P3 C8 1.836(4)
P3 C61 1.840(4)
P4 C71 1.825(4)
P4 C8 1.827(4)
P4 C81 1.846(4)
O1 C1 1.139(5)
O2 C2 1.144(5)
O3 C3 1.158(5)
C4 C5 1.431(6)
C5 C6 1.430(6)
C11 C12 1.371(6)
C11 C16 1.405(6)
C12 C13 1.388(6)
C13 C14 1.371(6)
C14 C15 1.383(6)
C15 C16 1.374(6)
C21 C26 1.377(6)
C21 C22 1.387(6)
C22 C23 1.384(6)
C23 C24 1.378(6)
C24 C25 1.365(6)
C25 C26 1.392(6)
C31 C32 1.379(6)
C31 C36 1.399(6)
C32 C33 1.394(6)
C33 C34 1.376(7)
C34 C35 1.375(7)
C35 C36 1.375(6)
C41 C42 1.384(6)
C41 C46 1.392(6)
C42 C43 1.382(6)
C43 C44 1.360(7)
C44 C45 1.373(7)
C45 C46 1.370(7)
C51 C56 1.387(6)
C51 C52 1.393(6)
C52 C53 1.384(6)
C53 C54 1.377(6)
C54 C55 1.379(7)
C55 C56 1.378(6)
C61 C62 1.388(6)
C61 C66 1.392(6)
C62 C63 1.371(6)
C63 C64 1.388(7)
C64 C65 1.367(7)
C65 C66 1.395(6)
C71 C76 1.379(6)
C71 C72 1.388(6)
C72 C73 1.391(7)
C73 C74 1.368(8)
C74 C75 1.371(8)
C75 C76 1.388(7)
C81 C86 1.388(6)
C81 C82 1.398(6)
C82 C83 1.383(6)
C83 C84 1.378(6)
C84 C85 1.373(6)
C85 C86 1.384(6)
F1 B 1.388(6)
F2 B 1.370(6)
F3 B 1.387(6)
F4 B 1.357(6)
O1S C3S 1.235(16)
O1S C1S 1.50(2)
C1S C2S 1.62(2)
C3S C4S 1.24(2)

loop_
_geom_torsion_atom_site_label_1
_geom_torsion_atom_site_label_2
_geom_torsion_atom_site_label_3
_geom_torsion_atom_site_label_4
_geom_torsion
C1 Ir Os C3 30.5(9)
C5 Ir Os C3 1.2(3)
C6 Ir Os C3 -30.7(3)
C4 Ir Os C3 34.1(3)
P1 Ir Os C3 128.7(3)
P3 Ir Os C3 -119.6(3)
C1 Ir Os C2 -149.6(8)
C5 Ir Os C2 -178.9(2)
C6 Ir Os C2 149.22(18)
C4 Ir Os C2 -145.99(18)
P1 Ir Os C2 -51.45(14)
P3 Ir Os C2 60.26(14)
C1 Ir Os C5 29.3(8)
C6 Ir Os C5 -31.89(19)
C4 Ir Os C5 32.90(19)
P1 Ir Os C5 127.44(16)
P3 Ir Os C5 -120.85(16)
C1 Ir Os P4 125.3(8)
C5 Ir Os P4 96.02(16)
C6 Ir Os P4 64.14(12)
C4 Ir Os P4 128.93(12)
P1 Ir Os P4 -136.53(4)
P3 Ir Os P4 -24.83(4)
C1 Ir Os P2 -64.2(8)
C5 Ir Os P2 -93.55(16)
C6 Ir Os P2 -125.43(12)
C4 Ir Os P2 -60.64(12)
P1 Ir Os P2 33.90(4)
P3 Ir Os P2 145.60(4)
C1 Ir P1 C11 -118.9(2)
C5 Ir P1 C11 111.0(2)
C6 Ir P1 C11 119.0(3)
C4 Ir P1 C11 144.18(19)
P3 Ir P1 C11 -21.78(16)
Os Ir P1 C11 70.43(16)
C1 Ir P1 C7 119.34(19)
C5 Ir P1 C7 -10.78(19)
C6 Ir P1 C7 -2.7(3)
C4 Ir P1 C7 22.42(17)
P3 Ir P1 C7 -143.54(14)
Os Ir P1 C7 -51.32(14)
C1 Ir P1 C21 4.7(2)
C5 Ir P1 C21 -125.42(19)
C6 Ir P1 C21 -117.4(3)
C4 Ir P1 C21 -92.22(18)
P3 Ir P1 C21 101.82(15)
Os Ir P1 C21 -165.97(15)
C3 Os P2 C41 68.08(19)
C2 Os P2 C41 -26.78(19)
C5 Os P2 C41 175.65(18)
P4 Os P2 C41 -54.4(3)
Ir Os P2 C41 -136.62(15)
C3 Os P2 C31 -49.9(2)
C2 Os P2 C31 -144.8(2)
C5 Os P2 C31 57.64(19)
P4 Os P2 C31 -172.4(2)
Ir Os P2 C31 105.37(15)
C3 Os P2 C7 -172.14(19)
C2 Os P2 C7 93.00(19)
C5 Os P2 C7 -64.57(18)
P4 Os P2 C7 65.4(3)
Ir Os P2 C7 -16.84(15)
C1 Ir P3 C51 69.3(2)
C5 Ir P3 C51 -159.9(2)
C6 Ir P3 C51 169.71(19)
C4 Ir P3 C51 -176.9(3)
P1 Ir P3 C51 -26.96(17)
Os Ir P3 C51 -115.43(16)
C1 Ir P3 C8 -169.1(2)
C5 Ir P3 C8 -38.2(2)
C6 Ir P3 C8 -68.61(19)
C4 Ir P3 C8 -55.2(3)
P1 Ir P3 C8 94.72(15)
Os Ir P3 C8 6.25(15)
C1 Ir P3 C61 -50.5(2)
C5 Ir P3 C61 80.36(19)
C6 Ir P3 C61 49.98(18)
C4 Ir P3 C61 63.3(3)
P1 Ir P3 C61 -146.69(15)
Os Ir P3 C61 124.84(15)
C3 Os P4 C71 70.9(2)
C2 Os P4 C71 165.7(2)
C5 Os P4 C71 -36.8(2)
P2 Os P4 C71 -166.6(2)
Ir Os P4 C71 -84.40(17)
C3 Os P4 C8 -162.85(19)
C2 Os P4 C8 -68.01(19)
C5 Os P4 C8 89.45(18)
P2 Os P4 C8 -40.4(3)
Ir Os P4 C8 41.86(14)
C3 Os P4 C81 -50.35(19)
C2 Os P4 C81 44.49(19)
C5 Os P4 C81 -158.05(18)
P2 Os P4 C81 72.1(3)
Ir Os P4 C81 154.36(14)
C5 Ir C1 O1 112(7)
C6 Ir C1 O1 145(7)
C4 Ir C1 O1 82(7)
P1 Ir C1 O1 -12(7)
P3 Ir C1 O1 -124(7)
Os Ir C1 O1 86(7)
C3 Os C2 O2 -25(36)
C5 Os C2 O2 153(36)
P4 Os C2 O2 -117(36)
P2 Os C2 O2 67(36)
Ir Os C2 O2 155(36)
C2 Os C3 O3 -23(100)
C5 Os C3 O3 158(100)
P4 Os C3 O3 63(100)
P2 Os C3 O3 -109(100)
Ir Os C3 O3 157(100)
C1 Ir C4 C5 138.9(3)
C6 Ir C4 C5 40.6(2)
P1 Ir C4 C5 -126.8(2)
P3 Ir C4 C5 25.4(4)
Os Ir C4 C5 -40.5(2)
Ir C4 C5 C6 -68.6(3)
Ir C4 C5 Os 74.4(2)
C1 Ir C5 C6 60.6(3)
C4 Ir C5 C6 112.4(3)
P1 Ir C5 C6 174.1(2)
P3 Ir C5 C6 -54.4(2)
Os Ir C5 C6 -124.9(3)
C1 Ir C5 C4 -51.8(3)
C6 Ir C5 C4 -112.4(3)
P1 Ir C5 C4 61.7(3)
P3 Ir C5 C4 -166.8(2)
Os Ir C5 C4 122.7(3)
C1 Ir C5 Os -174.48(17)
C6 Ir C5 Os 124.9(3)
C4 Ir C5 Os -122.7(3)
P1 Ir C5 Os -61.00(14)
P3 Ir C5 Os 70.46(14)
C3 Os C5 C6 -111.3(3)
C2 Os C5 C6 70.8(6)
P4 Os C5 C6 -17.3(3)
P2 Os C5 C6 155.3(3)
Ir Os C5 C6 68.1(3)
C3 Os C5 C4 111.2(3)
C2 Os C5 C4 -66.6(6)
P4 Os C5 C4 -154.7(3)
P2 Os C5 C4 17.9(3)
Ir Os C5 C4 -69.3(3)
C3 Os C5 Ir -179.47(15)
C2 Os C5 Ir 2.7(5)
P4 Os C5 Ir -85.38(11)
P2 Os C5 Ir 87.21(11)
C4 C5 C6 Ir 69.0(3)
Os C5 C6 Ir -73.2(2)
C1 Ir C6 C5 -132.5(3)
C4 Ir C6 C5 -40.5(2)
P1 Ir C6 C5 -11.8(4)
P3 Ir C6 C5 132.3(2)
Os Ir C6 C5 39.1(2)
C11 P1 C7 P2 -84.2(2)
C21 P1 C7 P2 171.7(2)
Ir P1 C7 P2 49.4(2)
C41 P2 C7 P1 108.7(2)
C31 P2 C7 P1 -145.6(2)
Os P2 C7 P1 -15.5(3)
C71 P4 C8 P3 86.5(3)
C81 P4 C8 P3 -170.7(2)
Os P4 C8 P3 -48.0(3)
C51 P3 C8 P4 156.1(2)
C61 P3 C8 P4 -100.2(3)
Ir P3 C8 P4 24.1(3)
C7 P1 C11 C12 127.7(4)
C21 P1 C11 C12 -126.5(4)
Ir P1 C11 C12 3.3(4)
C7 P1 C11 C16 -54.0(4)
C21 P1 C11 C16 51.8(4)
Ir P1 C11 C16 -178.4(3)
C16 C11 C12 C13 0.4(6)
P1 C11 C12 C13 178.7(3)
C11 C12 C13 C14 1.9(7)
C12 C13 C14 C15 -1.9(7)
C13 C14 C15 C16 -0.3(7)
C14 C15 C16 C11 2.6(7)
C12 C11 C16 C15 -2.6(6)
P1 C11 C16 C15 179.0(3)
C11 P1 C21 C26 -103.0(4)
C7 P1 C21 C26 3.2(4)
Ir P1 C21 C26 121.6(3)
C11 P1 C21 C22 73.0(4)
C7 P1 C21 C22 179.2(3)
Ir P1 C21 C22 -62.5(3)
C26 C21 C22 C23 -1.8(6)
P1 C21 C22 C23 -177.9(3)
C21 C22 C23 C24 1.8(7)
C22 C23 C24 C25 -0.5(7)
C23 C24 C25 C26 -0.9(7)
C22 C21 C26 C25 0.4(6)
P1 C21 C26 C25 176.3(3)
C24 C25 C26 C21 1.0(7)
C41 P2 C31 C32 -123.5(4)
C7 P2 C31 C32 128.2(4)
Os P2 C31 C32 0.4(4)
C41 P2 C31 C36 56.2(4)
C7 P2 C31 C36 -52.2(4)
Os P2 C31 C36 -179.9(3)
C36 C31 C32 C33 -0.5(7)
P2 C31 C32 C33 179.2(4)
C31 C32 C33 C34 0.1(7)
C32 C33 C34 C35 -0.1(7)
C33 C34 C35 C36 0.4(8)
C34 C35 C36 C31 -0.8(7)
C32 C31 C36 C35 0.8(7)
P2 C31 C36 C35 -178.9(4)
C31 P2 C41 C42 -111.6(4)
C7 P2 C41 C42 -4.4(4)
Os P2 C41 C42 120.9(4)
C31 P2 C41 C46 68.7(4)
C7 P2 C41 C46 175.9(4)
Os P2 C41 C46 -58.8(4)
C46 C41 C42 C43 -0.2(8)
P2 C41 C42 C43 -179.9(4)
C41 C42 C43 C44 -1.0(9)
C42 C43 C44 C45 1.6(9)
C43 C44 C45 C46 -1.1(9)
C44 C45 C46 C41 -0.1(9)
C42 C41 C46 C45 0.7(7)
P2 C41 C46 C45 -179.6(4)
C8 P3 C51 C56 -178.8(3)
C61 P3 C51 C56 74.6(4)
Ir P3 C51 C56 -51.7(4)
C8 P3 C51 C52 0.4(4)
C61 P3 C51 C52 -106.1(4)
Ir P3 C51 C52 127.5(3)
C56 C51 C52 C53 2.5(7)
P3 C51 C52 C53 -176.7(4)
C51 C52 C53 C54 -0.9(7)
C52 C53 C54 C55 -1.6(7)
C53 C54 C55 C56 2.4(7)
C54 C55 C56 C51 -0.7(7)
C52 C51 C56 C55 -1.7(7)
P3 C51 C56 C55 177.6(4)
C51 P3 C61 C62 50.0(4)
C8 P3 C61 C62 -55.0(4)
Ir P3 C61 C62 -179.0(3)
C51 P3 C61 C66 -130.1(4)
C8 P3 C61 C66 124.9(4)
Ir P3 C61 C66 0.9(4)
C66 C61 C62 C63 -2.1(7)
P3 C61 C62 C63 177.9(4)
C61 C62 C63 C64 2.9(8)
C62 C63 C64 C65 -1.9(8)
C63 C64 C65 C66 0.1(8)
C62 C61 C66 C65 0.2(7)
P3 C61 C66 C65 -179.7(4)
C64 C65 C66 C61 0.7(7)
C8 P4 C71 C76 -173.5(3)
C81 P4 C71 C76 82.4(4)
Os P4 C71 C76 -46.9(4)
C8 P4 C71 C72 11.3(4)
C81 P4 C71 C72 -92.8(4)
Os P4 C71 C72 137.9(3)
C76 C71 C72 C73 0.0(7)
P4 C71 C72 C73 175.2(4)
C71 C72 C73 C74 -2.0(7)
C72 C73 C74 C75 2.7(8)
C73 C74 C75 C76 -1.5(8)
C72 C71 C76 C75 1.2(7)
P4 C71 C76 C75 -174.1(4)
C74 C75 C76 C71 -0.5(8)
C71 P4 C81 C86 -125.3(4)
C8 P4 C81 C86 124.7(4)
Os P4 C81 C86 7.8(4)
C71 P4 C81 C82 52.7(4)
C8 P4 C81 C82 -57.2(4)
Os P4 C81 C82 -174.1(3)
C86 C81 C82 C83 0.0(6)
P4 C81 C82 C83 -178.1(3)
C81 C82 C83 C84 0.7(7)
C82 C83 C84 C85 -1.5(7)
C83 C84 C85 C86 1.6(7)
C84 C85 C86 C81 -0.9(7)
C82 C81 C86 C85 0.1(6)
P4 C81 C86 C85 178.1(3)
C3S O1S C1S C2S 86(2)
C1S O1S C3S C4S -177(2)
